data_4103925
loop_
_publ_author_name
'Jason A. Bexrud'
'Patrick Eisenberger'
'David C. Leitch'
'Philippa R. Payne'
'Laurel L. Schafer'

_publ_section_title
;
 Selective C-H Activation \a to Primary Amines. Bridging Metallaaziridines
 for Catalytic, Intramolecular \a-Alkylation
;
_journal_name_full 'Journal of the American Chemical Society'
_journal_page_first 2116
_journal_page_last 2118
_journal_paper_doi 10.1021/ja808862w
_journal_volume 131
_journal_year 2009
_chemical_formula_moiety 'C18 H21 N O2 S'
_chemical_formula_sum 'C18 H21 N O2 S'
_chemical_formula_weight 315.42
_chemical_name_systematic
;
 ?
;
_space_group_IT_number 2
_symmetry_space_group_name_Hall '-P 1'
_symmetry_space_group_name_H-M 'P -1'
_atom_sites_solution_hydrogens geom
_atom_sites_solution_primary direct
_atom_sites_solution_secondary difmap
_audit_creation_method SHELXL-97
_cell_angle_alpha 88.595(3)
_cell_angle_beta 83.254(3)
_cell_angle_gamma 68.290(3)
_cell_formula_units_Z 2
_cell_length_a 7.5843(8)
_cell_length_b 9.7333(11)
_cell_length_c 11.8584(13)
_cell_measurement_temperature 173(2)
_cell_measurement_theta_max 32.247
_cell_measurement_theta_min 2.813
_cell_volume 807.50(15)
_computing_structure_refinement 'SHELXL-97 (Sheldrick, 1997)'
_diffrn_ambient_temperature 173(2)
_diffrn_measured_fraction_theta_full 0.825
_diffrn_measured_fraction_theta_max 0.825
_diffrn_radiation_monochromator graphite
_diffrn_radiation_source 'fine-focus sealed tube'
_diffrn_radiation_type MoK\a
_diffrn_radiation_wavelength 0.71073
_diffrn_reflns_av_R_equivalents 0.0324
_diffrn_reflns_av_sigmaI/netI 0.0353
_diffrn_reflns_limit_h_max 11
_diffrn_reflns_limit_h_min -9
_diffrn_reflns_limit_k_max 13
_diffrn_reflns_limit_k_min -13
_diffrn_reflns_limit_l_max 18
_diffrn_reflns_limit_l_min -16
_diffrn_reflns_number 13878
_diffrn_reflns_theta_full 32.80
_diffrn_reflns_theta_max 32.80
_diffrn_reflns_theta_min 1.73
_exptl_absorpt_coefficient_mu 0.207
_exptl_absorpt_correction_T_max 0.902
_exptl_absorpt_correction_T_min 0.740
_exptl_absorpt_correction_type multi-scan
_exptl_crystal_colour colourless
_exptl_crystal_density_diffrn 1.297
_exptl_crystal_density_method 'not measured'
_exptl_crystal_description prism
_exptl_crystal_F_000 336
_exptl_crystal_size_max 0.5
_exptl_crystal_size_mid 0.5
_exptl_crystal_size_min 0.5
_refine_diff_density_max 0.790
_refine_diff_density_min -0.320
_refine_diff_density_rms 0.061
_refine_ls_extinction_method none
_refine_ls_goodness_of_fit_ref 0.563
_refine_ls_hydrogen_treatment mixed
_refine_ls_matrix_type full
_refine_ls_number_parameters 199
_refine_ls_number_reflns 4949
_refine_ls_number_restraints 0
_refine_ls_restrained_S_all 0.563
_refine_ls_R_factor_all 0.0541
_refine_ls_R_factor_gt 0.0491
_refine_ls_shift/su_max 0.000
_refine_ls_shift/su_mean 0.000
_refine_ls_structure_factor_coef Fsqd
_refine_ls_weighting_details 'calc w=1/[\s^2^(Fo^2^)+(0.1056P)^2^+2.5608P] where P=(Fo^2^+2Fc^2^)/3'
_refine_ls_weighting_scheme calc
_refine_ls_wR_factor_gt 0.1353
_refine_ls_wR_factor_ref 0.1417
_reflns_number_gt 4428
_reflns_number_total 4949
_reflns_threshold_expression >2sigma(I)
_cod_data_source_file ja808862w_si_005.cif
_cod_data_source_block ls124_0m
_cod_database_code 4103925

loop_
_symmetry_equiv_pos_as_xyz
'x, y, z'
'-x, -y, -z'

loop_
_atom_site_label
_atom_site_type_symbol
_atom_site_fract_x
_atom_site_fract_y
_atom_site_fract_z
_atom_site_U_iso_or_equiv
_atom_site_adp_type
_atom_site_occupancy
_atom_site_symmetry_multiplicity
_atom_site_calc_flag
_atom_site_refinement_flags
S001 S 0.76532(5) 0.09548(4) 0.14258(3) 0.02418(11) Uani 1 1 d .
O002 O 0.76367(18) 0.03139(13) 0.03474(10) 0.0302(2) Uani 1 1 d .
O003 O 0.64027(18) 0.08198(15) 0.23863(11) 0.0335(3) Uani 1 1 d .
N004 N 0.98177(19) 0.01883(15) 0.17239(11) 0.0254(3) Uani 1 1 d .
C005 C 1.0381(2) 0.02282(17) 0.28587(13) 0.0253(3) Uani 1 1 d .
H005 H 0.9234 0.0892 0.3352 0.030 Uiso 1 1 calc R
C006 C 1.0981(2) -0.13110(18) 0.33667(13) 0.0290(3) Uani 1 1 d .
C007 C 1.0066(3) -0.2260(2) 0.31281(16) 0.0376(4) Uani 1 1 d .
H007 H 0.9106 -0.1952 0.2628 0.045 Uiso 1 1 calc R
C008 C 0.7897(3) 0.32954(18) 0.02070(14) 0.0307(3) Uani 1 1 d .
H008 H 0.8572 0.2596 -0.0387 0.037 Uiso 1 1 calc R
C009 C 1.1941(2) 0.08866(19) 0.28281(15) 0.0308(3) Uani 1 1 d .
H009 H 1.3064 0.0279 0.2290 0.037 Uiso 1 1 calc R
C010 C 1.2551(3) 0.0790(3) 0.40097(16) 0.0408(4) Uani 1 1 d .
H01A H 1.1421 0.1309 0.4560 0.049 Uiso 1 1 calc R
H01B H 1.3470 0.1291 0.4027 0.049 Uiso 1 1 calc R
C011 C 0.5891(3) 0.5343(2) 0.19200(18) 0.0401(4) Uani 1 1 d .
H011 H 0.5182 0.6046 0.2505 0.048 Uiso 1 1 calc R
C012 C 1.3474(3) -0.0810(3) 0.43621(17) 0.0480(5) Uani 1 1 d .
H01C H 1.4788 -0.1235 0.3965 0.058 Uiso 1 1 calc R
H01D H 1.3570 -0.0828 0.5188 0.058 Uiso 1 1 calc R
C013 C 1.1260(3) 0.2474(2) 0.2444(2) 0.0449(5) Uani 1 1 d .
H01E H 1.0875 0.2521 0.1679 0.067 Uiso 1 1 calc R
H01F H 1.2298 0.2847 0.2433 0.067 Uiso 1 1 calc R
H01G H 1.0167 0.3082 0.2970 0.067 Uiso 1 1 calc R
C014 C 1.2393(3) -0.1766(2) 0.41039(15) 0.0380(4) Uani 1 1 d .
C015 C 0.6664(3) 0.58087(18) 0.09379(18) 0.0352(4) Uani 1 1 d .
C016 C 1.0534(4) -0.3647(2) 0.36094(19) 0.0504(6) Uani 1 1 d .
H016 H 0.9911 -0.4288 0.3433 0.060 Uiso 1 1 calc R
C017 C 0.7643(3) 0.47698(19) 0.00780(16) 0.0349(4) Uani 1 1 d .
H017 H 0.8147 0.5078 -0.0611 0.042 Uiso 1 1 calc R
C018 C 0.7157(2) 0.28473(17) 0.12135(13) 0.0252(3) Uani 1 1 d .
C019 C 0.6448(4) 0.7401(2) 0.0798(2) 0.0520(6) Uani 1 1 d .
H01H H 0.7081 0.7522 0.0054 0.078 Uiso 1 1 calc R
H01I H 0.7034 0.7694 0.1397 0.078 Uiso 1 1 calc R
H01J H 0.5087 0.8026 0.0852 0.078 Uiso 1 1 calc R
C020 C 0.6129(3) 0.3870(2) 0.20665(15) 0.0338(4) Uani 1 1 d .
H020 H 0.5593 0.3566 0.2746 0.041 Uiso 1 1 calc R
C021 C 1.1915(4) -0.4085(3) 0.4348(2) 0.0577(7) Uani 1 1 d .
H021 H 1.2236 -0.5026 0.4689 0.069 Uiso 1 1 calc R
C022 C 1.2821(3) -0.3159(3) 0.45868(19) 0.0531(6) Uani 1 1 d .
H022 H 1.3768 -0.3474 0.5095 0.064 Uiso 1 1 calc R

loop_
_atom_site_aniso_label
_atom_site_aniso_U_11
_atom_site_aniso_U_22
_atom_site_aniso_U_33
_atom_site_aniso_U_23
_atom_site_aniso_U_13
_atom_site_aniso_U_12
S001 0.02399(18) 0.02360(18) 0.02628(18) 0.00142(13) -0.00187(13) -0.01069(13)
O002 0.0339(6) 0.0292(6) 0.0312(6) -0.0015(4) -0.0056(5) -0.0154(5)
O003 0.0302(6) 0.0392(7) 0.0327(6) 0.0044(5) 0.0026(5) -0.0167(5)
N004 0.0257(6) 0.0249(6) 0.0253(6) 0.0000(5) -0.0031(5) -0.0091(5)
C005 0.0267(7) 0.0244(7) 0.0245(6) -0.0025(5) -0.0032(5) -0.0091(5)
C006 0.0312(7) 0.0280(7) 0.0228(7) 0.0004(5) 0.0000(6) -0.0060(6)
C007 0.0528(11) 0.0276(8) 0.0329(8) 0.0023(6) -0.0032(8) -0.0160(7)
C008 0.0371(8) 0.0247(7) 0.0290(7) -0.0019(6) 0.0014(6) -0.0114(6)
C009 0.0287(7) 0.0332(8) 0.0323(8) -0.0044(6) -0.0010(6) -0.0140(6)
C010 0.0347(9) 0.0592(12) 0.0332(9) -0.0098(8) -0.0017(7) -0.0230(9)
C011 0.0403(10) 0.0284(8) 0.0440(10) -0.0107(7) -0.0005(8) -0.0045(7)
C012 0.0323(9) 0.0780(16) 0.0323(9) 0.0088(9) -0.0095(7) -0.0178(10)
C013 0.0424(10) 0.0353(9) 0.0658(13) 0.0009(9) -0.0114(9) -0.0231(8)
C014 0.0298(8) 0.0470(10) 0.0254(7) 0.0053(7) 0.0004(6) -0.0020(7)
C015 0.0331(8) 0.0216(7) 0.0498(10) -0.0005(7) -0.0119(7) -0.0067(6)
C016 0.0721(15) 0.0281(9) 0.0450(11) 0.0025(8) 0.0090(10) -0.0163(9)
C017 0.0409(9) 0.0269(8) 0.0380(9) 0.0050(6) -0.0041(7) -0.0143(7)
C018 0.0245(7) 0.0229(6) 0.0271(7) -0.0003(5) -0.0025(5) -0.0074(5)
C019 0.0550(13) 0.0228(8) 0.0778(16) 0.0010(9) -0.0180(12) -0.0110(8)
C020 0.0337(8) 0.0313(8) 0.0306(8) -0.0042(6) 0.0029(6) -0.0069(6)
C021 0.0625(14) 0.0373(11) 0.0474(12) 0.0183(9) 0.0131(10) 0.0047(10)
C022 0.0408(11) 0.0576(14) 0.0396(10) 0.0206(10) 0.0011(8) 0.0038(10)

loop_
_atom_type_symbol
_atom_type_description
_atom_type_scat_dispersion_real
_atom_type_scat_dispersion_imag
_atom_type_scat_source
C C 0.0033 0.0016 'International Tables Vol C Tables 4.2.6.8 and 6.1.1.4'
H H 0.0000 0.0000 'International Tables Vol C Tables 4.2.6.8 and 6.1.1.4'
N N 0.0061 0.0033 'International Tables Vol C Tables 4.2.6.8 and 6.1.1.4'
O O 0.0106 0.0060 'International Tables Vol C Tables 4.2.6.8 and 6.1.1.4'
S S 0.1246 0.1234 'International Tables Vol C Tables 4.2.6.8 and 6.1.1.4'

loop_
_geom_angle_atom_site_label_1
_geom_angle_atom_site_label_2
_geom_angle_atom_site_label_3
_geom_angle
O003 S001 O002 119.56(8)
O003 S001 N004 108.11(8)
O002 S001 N004 105.29(7)
O003 S001 C018 107.84(8)
O002 S001 C018 107.04(7)
N004 S001 C018 108.61(7)
C005 N004 S001 123.65(11)
N004 C005 C006 110.14(12)
N004 C005 C009 110.99(13)
C006 C005 C009 112.54(14)
C007 C006 C014 119.38(17)
C007 C006 C005 119.81(15)
C014 C006 C005 120.77(17)
C016 C007 C006 121.1(2)
C017 C008 C018 119.34(16)
C013 C009 C010 110.29(16)
C013 C009 C005 112.24(15)
C010 C009 C005 107.99(14)
C009 C010 C012 111.56(17)
C020 C011 C015 121.31(16)
C014 C012 C010 113.49(16)
C022 C014 C006 118.4(2)
C022 C014 C012 119.9(2)
C006 C014 C012 121.73(18)
C011 C015 C017 118.40(16)
C011 C015 C019 121.05(19)
C017 C015 C019 120.55(19)
C021 C016 C007 119.3(2)
C008 C017 C015 121.17(17)
C020 C018 C008 120.42(15)
C020 C018 S001 120.17(13)
C008 C018 S001 119.31(12)
C018 C020 C011 119.31(17)
C022 C021 C016 119.9(2)
C021 C022 C014 121.9(2)

loop_
_geom_bond_atom_site_label_1
_geom_bond_atom_site_label_2
_geom_bond_distance
S001 O003 1.4301(12)
S001 O002 1.4399(12)
S001 N004 1.6105(14)
S001 C018 1.7563(16)
N004 C005 1.465(2)
C005 C006 1.527(2)
C005 C009 1.536(2)
C006 C007 1.395(3)
C006 C014 1.399(2)
C007 C016 1.389(3)
C008 C017 1.383(2)
C008 C018 1.389(2)
C009 C013 1.514(3)
C009 C010 1.517(3)
C010 C012 1.523(3)
C011 C020 1.386(3)
C011 C015 1.385(3)
C012 C014 1.506(3)
C014 C022 1.397(3)
C015 C017 1.390(3)
C015 C019 1.504(3)
C016 C021 1.383(4)
C018 C020 1.382(2)
C021 C022 1.372(4)
